data_4124911
loop_
_publ_author_name
'Cornella, Josep'
'Edwards, Jacob T.'
'Qin, Tian'
'Kawamura, Shuhei'
'Wang, Jie'
'Pan, Chung-Mao'
'Gianatassio, Ryan'
'Schmidt, Michael'
'Eastgate, Martin D.'
'Baran, Phil S.'

_publ_section_title
;
 Practical Ni-Catalyzed Aryl-Alkyl Cross-Coupling of Secondary
 Redox-Active Esters.
;
_journal_issue 7
_journal_name_full 'Journal of the American Chemical Society'
_journal_page_first 2174
_journal_page_last 2177
_journal_paper_doi 10.1021/jacs.6b00250
_journal_volume 138
_journal_year 2016
_chemical_formula_moiety 'C16 H15 Cl4 N O4'
_chemical_formula_sum 'C16 H15 Cl4 N O4'
_chemical_formula_weight 427.09
_chemical_name_systematic
;
 ?
;
_space_group_crystal_system triclinic
_space_group_IT_number 2
_space_group_name_Hall '-P 1'
_space_group_name_H-M_alt 'P -1'
_symmetry_space_group_name_Hall '-P 1'
_symmetry_space_group_name_H-M 'P -1'
_atom_sites_solution_hydrogens geom
_audit_creation_date 2015-11-12
_audit_creation_method
;
Olex2 1.2-beta
(compiled 2015.11.10 svn.r3248 for OlexSys, GUI svn.r5133)
;
_cell_angle_alpha 104.489(3)
_cell_angle_beta 90.358(3)
_cell_angle_gamma 111.767(3)
_cell_formula_units_Z 2
_cell_length_a 8.8700(7)
_cell_length_b 9.1094(8)
_cell_length_c 12.6095(10)
_cell_measurement_reflns_used 3775
_cell_measurement_temperature 296(2)
_cell_measurement_theta_max 26.180
_cell_measurement_theta_min 2.488
_cell_volume 910.54(13)
_computing_cell_refinement 'SAINT v8.34A (Bruker, 2013)'
_computing_data_collection 'APEX2 v2013.6-2 (Bruker, 2013)'
_computing_data_reduction 'SAINT v8.34A (Bruker, 2013)'
_computing_molecular_graphics 'Olex2 (Dolomanov et al., 2009)'
_computing_publication_material 'Olex2 (Dolomanov et al., 2009)'
_computing_structure_refinement 'ShelXL (Sheldrick, 2015)'
_computing_structure_solution 'XT (Sheldrick, 2008)'
_diffrn_ambient_temperature 296.15
_diffrn_detector 'Bruker APEX CCD'
_diffrn_detector_area_resol_mean 8.0
_diffrn_detector_type 'CCD Area Detector'
_diffrn_measured_fraction_theta_full 0.998
_diffrn_measured_fraction_theta_max 0.994
_diffrn_measurement_device 'Kappa Four-Circle Diffractometer'
_diffrn_measurement_device_type 'Bruker APEX-II CCD'
_diffrn_measurement_method '\f and \w scans'
_diffrn_radiation_monochromator graphite
_diffrn_radiation_probe x-ray
_diffrn_radiation_type MoK\a
_diffrn_radiation_wavelength 0.71073
_diffrn_reflns_av_R_equivalents 0.0324
_diffrn_reflns_av_unetI/netI 0.0413
_diffrn_reflns_laue_measured_fraction_full 0.998
_diffrn_reflns_laue_measured_fraction_max 0.994
_diffrn_reflns_limit_h_max 11
_diffrn_reflns_limit_h_min -10
_diffrn_reflns_limit_k_max 7
_diffrn_reflns_limit_k_min -11
_diffrn_reflns_limit_l_max 15
_diffrn_reflns_limit_l_min -15
_diffrn_reflns_number 11540
_diffrn_reflns_point_group_measured_fraction_full 0.998
_diffrn_reflns_point_group_measured_fraction_max 0.994
_diffrn_reflns_theta_full 25.242
_diffrn_reflns_theta_max 26.358
_diffrn_reflns_theta_min 2.488
_diffrn_source 'sealed tube'
_diffrn_source_type fine-focus
_diffrn_standards_number 0
_exptl_absorpt_coefficient_mu 0.671
_exptl_absorpt_correction_T_max 0.2602
_exptl_absorpt_correction_T_min 0.2261
_exptl_absorpt_correction_type multi-scan
_exptl_absorpt_process_details
;
SADABS-2014/5 (Bruker,2014/5) was used for absorption correction.
wR2(int) was 0.0450 before and 0.0393 after correction.
The Ratio of minimum to maximum transmission is 0.8689.
The \l/2 correction factor is 0.00150.
;
_exptl_crystal_colour colourless
_exptl_crystal_density_diffrn 1.558
_exptl_crystal_description plate
_exptl_crystal_F_000 436
_exptl_crystal_size_max 0.29
_exptl_crystal_size_mid 0.2
_exptl_crystal_size_min 0.08
_refine_diff_density_max 0.901
_refine_diff_density_min -0.837
_refine_diff_density_rms 0.080
_refine_ls_extinction_method none
_refine_ls_goodness_of_fit_ref 1.035
_refine_ls_hydrogen_treatment constr
_refine_ls_matrix_type full
_refine_ls_number_parameters 228
_refine_ls_number_reflns 3701
_refine_ls_number_restraints 0
_refine_ls_restrained_S_all 1.035
_refine_ls_R_factor_all 0.0755
_refine_ls_R_factor_gt 0.0544
_refine_ls_shift/su_max 0.007
_refine_ls_shift/su_mean 0.000
_refine_ls_structure_factor_coef Fsqd
_refine_ls_weighting_details 'w=1/[\s^2^(Fo^2^)+(0.0557P)^2^+1.8268P] where P=(Fo^2^+2Fc^2^)/3'
_refine_ls_weighting_scheme calc
_refine_ls_wR_factor_gt 0.1273
_refine_ls_wR_factor_ref 0.1400
_reflns_Friedel_coverage 0.000
_reflns_number_gt 2825
_reflns_number_total 3701
_reflns_threshold_expression 'I > 2\s(I)'
_cod_data_source_file ja6b00250_si_002.cif
_cod_data_source_block baran544
_cod_depositor_comments
;
The following automatic conversions were performed:

'_diffrn_radiation_probe' value 'X-ray' changed to 'x-ray' according
to
/usr/data/users/saulius/crontab/automatic-downloads/rss-feeds/ACS/lib/dictionaries/cif_core.dic
dictionary named 'cif_core.dic' version 2.4.2 from 2011-04-26.

Automatic conversion script
Id: cif_fix_values 4268 2015-11-12 08:31:59Z antanas 

 Adding full bibliography for 4124911.cif.
;
_cod_database_code 4124911
_shelxl_version_number 2014-3
_shelx_space_group_comment
;
The symmetry employed for this shelxl refinement is uniquely defined
by the following loop, which should always be used as a source of
symmetry information in preference to the above space-group names.
They are only intended as comments.
;
_shelx_estimated_absorpt_t_max 0.948
_shelx_estimated_absorpt_t_min 0.829
_olex2_refinement_description
;
1. Fixed Uiso
 At 1.2 times of:
  All C(H) groups, All C(H,H) groups
 At 1.5 times of:
  All C(H,H,H) groups
2.a Ternary CH refined with riding coordinates:
 C6(H6)
2.b Secondary CH2 refined with riding coordinates:
 C7(H7A,H7B), C8(H8A,H8B), C9(H9A,H9B), C14(H14A,H14B)
2.c Idealised Me refined as rotating group:
 C10(H10A,H10B,H10C), C15(H15A,H15B,H15C)
;
_olex2_submission_special_instructions 'No special instructions were received'

loop_
_space_group_symop_operation_xyz
'x, y, z'
'-x, -y, -z'

loop_
_atom_site_label
_atom_site_type_symbol
_atom_site_fract_x
_atom_site_fract_y
_atom_site_fract_z
_atom_site_U_iso_or_equiv
_atom_site_adp_type
_atom_site_occupancy
_atom_site_site_symmetry_order
_atom_site_calc_flag
_atom_site_refinement_flags_posn
Cl1 Cl 0.90864(13) 0.02223(12) -0.14663(9) 0.0437(3) Uani 1 1 d .
Cl2 Cl 0.54029(12) -0.08933(11) -0.21792(8) 0.0383(3) Uani 1 1 d .
Cl3 Cl 1.08367(10) 0.32578(11) 0.05376(8) 0.0363(2) Uani 1 1 d .
Cl4 Cl 0.34344(10) 0.11662(11) -0.09944(7) 0.0311(2) Uani 1 1 d .
O1 O 0.6968(3) 0.6648(3) 0.2571(2) 0.0350(6) Uani 1 1 d .
O2 O 0.4321(3) 0.4334(3) 0.1022(2) 0.0306(6) Uani 1 1 d .
O3 O 0.9720(3) 0.5834(3) 0.2153(2) 0.0428(7) Uani 1 1 d .
N1 N 0.7043(3) 0.5419(4) 0.1697(2) 0.0291(6) Uani 1 1 d .
C1 C 0.8021(4) 0.1334(4) -0.0794(3) 0.0287(8) Uani 1 1 d .
C2 C 0.8810(4) 0.2697(4) 0.0104(3) 0.0279(8) Uani 1 1 d .
C3 C 0.7922(4) 0.3566(4) 0.0623(3) 0.0249(7) Uani 1 1 d .
C4 C 0.8446(4) 0.5060(4) 0.1585(3) 0.0296(8) Uani 1 1 d .
C5 C 0.6345(5) 0.6042(5) 0.3462(3) 0.0411(10) Uani 1 1 d .
C6 C 0.6322(7) 0.7428(7) 0.4402(3) 0.0653(16) Uani 1 1 d .
H6 H 0.6879 0.8299 0.4050 0.078 Uiso 1 1 calc R
C7 C 0.7670(7) 0.7904(7) 0.5249(5) 0.089(2) Uani 1 1 d .
H7A H 0.8112 0.9094 0.5441 0.107 Uiso 1 1 calc R
H7B H 0.7129 0.7618 0.5877 0.107 Uiso 1 1 calc R
C8 C 0.8981(11) 0.7544(9) 0.5301(6) 0.160(5) Uani 1 1 d .
H8A H 0.9428 0.7667 0.4614 0.192 Uiso 1 1 calc R
H8B H 0.8530 0.6371 0.5220 0.192 Uiso 1 1 calc R
C9 C 1.0384(8) 0.8132(8) 0.6066(5) 0.090(2) Uani 1 1 d .
H9A H 1.1294 0.8717 0.5711 0.108 Uiso 1 1 calc R
H9B H 1.0249 0.8951 0.6674 0.108 Uiso 1 1 calc R
C10 C 1.0864(15) 0.7225(8) 0.6502(8) 0.196(7) Uani 1 1 d .
H10A H 1.1149 0.6478 0.5937 0.294 Uiso 1 1 calc GR
H10B H 1.0001 0.6614 0.6865 0.294 Uiso 1 1 calc GR
H10C H 1.1801 0.7906 0.7029 0.294 Uiso 1 1 calc GR
C11 C 0.6361(4) 0.0846(4) -0.1126(3) 0.0265(7) Uani 1 1 d .
C12 C 0.6275(4) 0.3113(4) 0.0277(3) 0.0230(7) Uani 1 1 d .
C13 C 0.5657(4) 0.4287(4) 0.1001(3) 0.0238(7) Uani 1 1 d .
C14 C 0.4911(8) 0.7661(10) 0.4430(6) 0.144(4) Uani 1 1 d .
H14A H 0.5233 0.8826 0.4778 0.173 Uiso 1 1 calc R
H14B H 0.4347 0.7111 0.4964 0.173 Uiso 1 1 calc R
C15 C 0.3642(6) 0.7289(6) 0.3570(4) 0.0536(12) Uani 1 1 d .
H15A H 0.3575 0.6332 0.3005 0.080 Uiso 1 1 calc GR
H15B H 0.3890 0.8203 0.3260 0.080 Uiso 1 1 calc GR
H15C H 0.2616 0.7086 0.3871 0.080 Uiso 1 1 calc GR
O16 O 0.5931(4) 0.4635(4) 0.3423(2) 0.0493(8) Uani 1 1 d .
C17 C 0.5473(4) 0.1756(4) -0.0592(3) 0.0244(7) Uani 1 1 d .

loop_
_atom_site_aniso_label
_atom_site_aniso_U_11
_atom_site_aniso_U_22
_atom_site_aniso_U_33
_atom_site_aniso_U_23
_atom_site_aniso_U_13
_atom_site_aniso_U_12
Cl1 0.0504(6) 0.0415(5) 0.0539(6) 0.0158(5) 0.0186(5) 0.0320(5)
Cl2 0.0524(6) 0.0280(4) 0.0310(5) 0.0043(4) 0.0040(4) 0.0140(4)
Cl3 0.0233(4) 0.0393(5) 0.0569(6) 0.0242(4) 0.0067(4) 0.0165(4)
Cl4 0.0253(4) 0.0348(5) 0.0313(5) 0.0104(4) -0.0039(3) 0.0087(4)
O1 0.0511(16) 0.0283(13) 0.0286(14) 0.0020(11) -0.0032(12) 0.0222(12)
O2 0.0253(12) 0.0426(14) 0.0302(13) 0.0107(11) 0.0047(10) 0.0194(11)
O3 0.0314(14) 0.0312(14) 0.0570(18) 0.0049(13) -0.0167(13) 0.0071(12)
N1 0.0303(15) 0.0317(15) 0.0251(15) 0.0024(12) 0.0006(12) 0.0152(13)
C1 0.0335(18) 0.0266(17) 0.036(2) 0.0173(16) 0.0120(15) 0.0170(15)
C2 0.0233(16) 0.0281(17) 0.040(2) 0.0189(16) 0.0060(15) 0.0122(14)
C3 0.0216(16) 0.0253(16) 0.0313(18) 0.0136(15) 0.0025(14) 0.0091(14)
C4 0.0274(18) 0.0266(17) 0.037(2) 0.0122(16) -0.0006(15) 0.0104(15)
C5 0.064(3) 0.047(2) 0.0228(19) 0.0061(17) -0.0054(18) 0.036(2)
C6 0.116(4) 0.073(3) 0.025(2) -0.007(2) -0.011(2) 0.070(3)
C7 0.071(4) 0.078(4) 0.083(4) -0.054(3) -0.022(3) 0.038(3)
C8 0.218(9) 0.119(6) 0.137(6) -0.099(5) -0.141(6) 0.145(6)
C9 0.107(5) 0.084(4) 0.076(4) -0.024(3) -0.018(4) 0.064(4)
C10 0.348(15) 0.063(4) 0.155(8) -0.041(5) -0.173(10) 0.103(7)
C11 0.0369(19) 0.0223(16) 0.0227(17) 0.0098(14) 0.0055(14) 0.0116(14)
C12 0.0228(16) 0.0269(16) 0.0244(17) 0.0127(14) 0.0035(13) 0.0116(14)
C13 0.0269(17) 0.0289(17) 0.0206(17) 0.0123(14) 0.0039(13) 0.0126(14)
C14 0.086(5) 0.162(7) 0.136(6) -0.109(6) -0.051(4) 0.091(5)
C15 0.076(3) 0.059(3) 0.042(3) 0.018(2) 0.012(2) 0.040(3)
O16 0.083(2) 0.0447(17) 0.0284(15) 0.0140(13) 0.0064(14) 0.0314(16)
C17 0.0247(16) 0.0270(17) 0.0237(17) 0.0121(14) 0.0017(13) 0.0089(14)

loop_
_atom_type_symbol
_atom_type_description
_atom_type_scat_dispersion_real
_atom_type_scat_dispersion_imag
_atom_type_scat_source
C C 0.0033 0.0016 'International Tables Vol C Tables 4.2.6.8 and 6.1.1.4'
H H 0.0000 0.0000 'International Tables Vol C Tables 4.2.6.8 and 6.1.1.4'
Cl Cl 0.1484 0.1585 'International Tables Vol C Tables 4.2.6.8 and 6.1.1.4'
N N 0.0061 0.0033 'International Tables Vol C Tables 4.2.6.8 and 6.1.1.4'
O O 0.0106 0.0060 'International Tables Vol C Tables 4.2.6.8 and 6.1.1.4'

loop_
_geom_angle_atom_site_label_1
_geom_angle_atom_site_label_2
_geom_angle_atom_site_label_3
_geom_angle
N1 O1 C5 111.7(3)
O1 N1 C4 121.4(3)
O1 N1 C13 121.9(3)
C13 N1 C4 115.7(3)
C2 C1 Cl1 119.5(3)
C11 C1 Cl1 119.8(3)
C11 C1 C2 120.6(3)
C1 C2 Cl3 120.6(3)
C3 C2 Cl3 121.4(3)
C3 C2 C1 118.1(3)
C2 C3 C4 129.5(3)
C2 C3 C12 121.6(3)
C12 C3 C4 108.9(3)
O3 C4 N1 125.2(3)
O3 C4 C3 131.8(3)
N1 C4 C3 103.0(3)
O1 C5 C6 109.8(4)
O16 C5 O1 121.8(3)
O16 C5 C6 128.4(4)
C5 C6 H6 95.4
C7 C6 C5 110.2(4)
C7 C6 H6 95.4
C14 C6 C5 115.1(4)
C14 C6 H6 95.4
C14 C6 C7 132.0(5)
C6 C7 H7A 103.6
C6 C7 H7B 103.6
H7A C7 H7B 105.3
C8 C7 C6 134.3(5)
C8 C7 H7A 103.6
C8 C7 H7B 103.6
C7 C8 H8A 103.5
C7 C8 H8B 103.5
C7 C8 C9 134.7(5)
H8A C8 H8B 105.3
C9 C8 H8A 103.5
C9 C8 H8B 103.5
C8 C9 H9A 106.2
C8 C9 H9B 106.2
H9A C9 H9B 106.3
C10 C9 C8 124.7(7)
C10 C9 H9A 106.2
C10 C9 H9B 106.2
C9 C10 H10A 109.5
C9 C10 H10B 109.5
C9 C10 H10C 109.5
H10A C10 H10B 109.5
H10A C10 H10C 109.5
H10B C10 H10C 109.5
C1 C11 Cl2 119.5(3)
C1 C11 C17 120.5(3)
C17 C11 Cl2 119.9(3)
C3 C12 C13 108.9(3)
C17 C12 C3 121.0(3)
C17 C12 C13 130.1(3)
O2 C13 N1 125.2(3)
O2 C13 C12 131.5(3)
N1 C13 C12 103.3(3)
C6 C14 H14A 104.4
C6 C14 H14B 104.4
C6 C14 C15 131.4(6)
H14A C14 H14B 105.6
C15 C14 H14A 104.4
C15 C14 H14B 104.4
C14 C15 H15A 109.5
C14 C15 H15B 109.5
C14 C15 H15C 109.5
H15A C15 H15B 109.5
H15A C15 H15C 109.5
H15B C15 H15C 109.5
C11 C17 Cl4 120.8(3)
C12 C17 Cl4 121.0(3)
C12 C17 C11 118.1(3)

loop_
_geom_bond_atom_site_label_1
_geom_bond_atom_site_label_2
_geom_bond_distance
Cl1 C1 1.712(3)
Cl2 C11 1.712(3)
Cl3 C2 1.720(3)
Cl4 C17 1.717(3)
O1 N1 1.383(4)
O1 C5 1.401(5)
O2 C13 1.202(4)
O3 C4 1.197(4)
N1 C4 1.398(4)
N1 C13 1.392(4)
C1 C2 1.398(5)
C1 C11 1.398(5)
C2 C3 1.373(5)
C3 C4 1.496(5)
C3 C12 1.396(4)
C5 C6 1.507(5)
C5 O16 1.183(5)
C6 H6 0.9800
C6 C7 1.458(7)
C6 C14 1.344(7)
C7 H7A 0.9700
C7 H7B 0.9700
C7 C8 1.326(8)
C8 H8A 0.9700
C8 H8B 0.9700
C8 C9 1.414(8)
C9 H9A 0.9700
C9 H9B 0.9700
C9 C10 1.284(8)
C10 H10A 0.9600
C10 H10B 0.9600
C10 H10C 0.9600
C11 C17 1.405(5)
C12 C13 1.493(5)
C12 C17 1.376(5)
C14 H14A 0.9700
C14 H14B 0.9700
C14 C15 1.441(8)
C15 H15A 0.9600
C15 H15B 0.9600
C15 H15C 0.9600

loop_
_geom_torsion_atom_site_label_1
_geom_torsion_atom_site_label_2
_geom_torsion_atom_site_label_3
_geom_torsion_atom_site_label_4
_geom_torsion
Cl1 C1 C2 Cl3 -0.2(4)
Cl1 C1 C2 C3 179.8(3)
Cl1 C1 C11 Cl2 1.8(4)
Cl1 C1 C11 C17 -179.2(3)
Cl2 C11 C17 Cl4 -1.0(4)
Cl2 C11 C17 C12 177.7(2)
Cl3 C2 C3 C4 0.4(5)
Cl3 C2 C3 C12 -179.7(2)
O1 N1 C4 O3 -6.6(5)
O1 N1 C4 C3 173.9(3)
O1 N1 C13 O2 6.6(5)
O1 N1 C13 C12 -174.0(3)
O1 C5 C6 C7 -103.3(5)
O1 C5 C6 C14 93.1(7)
N1 O1 C5 C6 178.7(3)
N1 O1 C5 O16 -0.9(5)
C1 C2 C3 C4 -179.6(3)
C1 C2 C3 C12 0.3(5)
C1 C11 C17 Cl4 180.0(2)
C1 C11 C17 C12 -1.3(5)
C2 C1 C11 Cl2 -176.4(3)
C2 C1 C11 C17 2.6(5)
C2 C3 C4 O3 -2.3(6)
C2 C3 C4 N1 177.1(3)
C2 C3 C12 C13 179.9(3)
C2 C3 C12 C17 1.0(5)
C3 C12 C13 O2 -177.5(3)
C3 C12 C13 N1 3.1(3)
C3 C12 C17 Cl4 178.3(2)
C3 C12 C17 C11 -0.4(5)
C4 N1 C13 O2 175.3(3)
C4 N1 C13 C12 -5.3(4)
C4 C3 C12 C13 -0.2(4)
C4 C3 C12 C17 -179.1(3)
C5 O1 N1 C4 -91.4(4)
C5 O1 N1 C13 76.7(4)
C5 C6 C7 C8 10.5(13)
C5 C6 C14 C15 -26.1(14)
C6 C7 C8 C9 171.5(10)
C7 C6 C14 C15 174.8(8)
C7 C8 C9 C10 125.8(14)
C11 C1 C2 Cl3 178.0(2)
C11 C1 C2 C3 -2.0(5)
C12 C3 C4 O3 177.8(4)
C12 C3 C4 N1 -2.8(4)
C13 N1 C4 O3 -175.4(3)
C13 N1 C4 C3 5.2(4)
C13 C12 C17 Cl4 -0.4(5)
C13 C12 C17 C11 -179.1(3)
C14 C6 C7 C8 170.4(11)
O16 C5 C6 C7 76.2(7)
O16 C5 C6 C14 -87.4(8)
C17 C12 C13 O2 1.3(6)
C17 C12 C13 N1 -178.1(3)
